data_7153679
loop_
_publ_author_name
'Ozeryanskii, Valery A.'
'Pozharskii, Alexander F.'
'Antonov, Alexander S.'
'Filarowski, Alexander'

_publ_section_title
;
 Out-Basicity of 1,8-bis(dimethylamino)naphthalene: the experimental and
 theoretical challenge.
;
_journal_issue 15
_journal_name_full 'Organic &amp; biomolecular chemistry'
_journal_page_first 2360
_journal_page_last 2369
_journal_paper_doi 10.1039/c3ob41986j
_journal_volume 12
_journal_year 2014
_chemical_formula_moiety 'C16 H19 N2, B F4'
_chemical_formula_sum 'C16 H19 B F4 N2'
_chemical_formula_weight 326.14
_chemical_name_systematic
; 
 ? 
;
_space_group_IT_number 14
_symmetry_cell_setting monoclinic
_symmetry_space_group_name_Hall '-P 2ybc'
_symmetry_space_group_name_H-M 'P 1 21/c 1'
_atom_sites_solution_hydrogens mixed
_atom_sites_solution_primary direct
_atom_sites_solution_secondary difmap
_audit_creation_method SHELXL-97
_cell_angle_alpha 90.00
_cell_angle_beta 97.9550(10)
_cell_angle_gamma 90.00
_cell_formula_units_Z 4
_cell_length_a 12.8809(6)
_cell_length_b 8.8823(4)
_cell_length_c 13.1761(6)
_cell_measurement_reflns_used 190
_cell_measurement_temperature 100(2)
_cell_measurement_theta_max 29
_cell_measurement_theta_min 3
_cell_volume 1493.00(12)
_computing_cell_refinement 'Bruker SAINT'
_computing_data_collection 'Bruker APEX II'
_computing_data_reduction 'Bruker SAINT'
_computing_molecular_graphics 'SHELXTL  (Sheldrick, 2008)'
_computing_publication_material 'SHELXTL  (Sheldrick, 2008)'
_computing_structure_refinement 'SHELXTL  (Sheldrick, 2008)'
_computing_structure_solution 'SHELXTL  (Sheldrick, 2008)'
_diffrn_ambient_temperature 100(2)
_diffrn_measured_fraction_theta_full 0.994
_diffrn_measured_fraction_theta_max 0.994
_diffrn_measurement_device_type 'Bruker APEX II CCD area detector'
_diffrn_measurement_method 'omega scans'
_diffrn_radiation_monochromator graphite
_diffrn_radiation_source 'fine-focus sealed tube'
_diffrn_radiation_type MoK\a
_diffrn_radiation_wavelength 0.71073
_diffrn_reflns_av_R_equivalents 0.0194
_diffrn_reflns_av_sigmaI/netI 0.0170
_diffrn_reflns_limit_h_max 17
_diffrn_reflns_limit_h_min -17
_diffrn_reflns_limit_k_max 12
_diffrn_reflns_limit_k_min -12
_diffrn_reflns_limit_l_max 17
_diffrn_reflns_limit_l_min -17
_diffrn_reflns_number 14795
_diffrn_reflns_theta_full 29.00
_diffrn_reflns_theta_max 29.00
_diffrn_reflns_theta_min 2.77
_exptl_absorpt_coefficient_mu 0.120
_exptl_absorpt_correction_T_max 0.982
_exptl_absorpt_correction_T_min 0.939
_exptl_absorpt_correction_type multi-scan
_exptl_absorpt_process_details SADABS
_exptl_crystal_colour colorless
_exptl_crystal_density_diffrn 1.451
_exptl_crystal_density_method 'not measured'
_exptl_crystal_description plate
_exptl_crystal_F_000 680
_exptl_crystal_size_max 0.53
_exptl_crystal_size_mid 0.30
_exptl_crystal_size_min 0.15
_refine_diff_density_max 0.357
_refine_diff_density_min -0.192
_refine_diff_density_rms 0.044
_refine_ls_extinction_method none
_refine_ls_goodness_of_fit_ref 1.012
_refine_ls_hydrogen_treatment refall
_refine_ls_matrix_type full
_refine_ls_number_parameters 212
_refine_ls_number_reflns 3948
_refine_ls_number_restraints 0
_refine_ls_restrained_S_all 1.012
_refine_ls_R_factor_all 0.0417
_refine_ls_R_factor_gt 0.0346
_refine_ls_shift/su_max 0.001
_refine_ls_shift/su_mean 0.000
_refine_ls_structure_factor_coef Fsqd
_refine_ls_weighting_details 'calc w=1/[\s^2^(Fo^2^)+(0.0556P)^2^+0.4369P] where P=(Fo^2^+2Fc^2^)/3'
_refine_ls_weighting_scheme calc
_refine_ls_wR_factor_gt 0.0920
_refine_ls_wR_factor_ref 0.0975
_reflns_number_gt 3358
_reflns_number_total 3948
_reflns_threshold_expression I>2\s(I)
_cod_data_source_file c3ob41986j.txt
_cod_data_source_block mo
_cod_depositor_comments
;
The following automatic conversions were performed:

'_symmetry_cell_setting' value 'Monoclinic' changed to 'monoclinic'
according to
/usr/data/users/saulius/crontab/automatic-downloads/current/RSC/lib/dictionaries/cif_core.dic
dictionary named 'cif_core.dic' version 2.4.2 from 2011-04-26.

Automatic conversion script
Id: cif_fix_values 2281 2013-09-26 08:29:07Z andrius 
;
_cod_original_sg_symbol_H-M 'P 21/c'
_cod_database_code 7153679

loop_
_symmetry_equiv_pos_as_xyz
'x, y, z'
'-x, y+1/2, -z+1/2'
'-x, -y, -z'
'x, -y-1/2, z-1/2'

loop_
_atom_site_label
_atom_site_type_symbol
_atom_site_fract_x
_atom_site_fract_y
_atom_site_fract_z
_atom_site_U_iso_or_equiv
_atom_site_adp_type
_atom_site_occupancy
_atom_site_symmetry_multiplicity
_atom_site_calc_flag
_atom_site_refinement_flags
B1 B 0.39587(9) 0.31379(14) 0.13187(9) 0.0183(2) Uani 1 1 d .
F1 F 0.43605(5) 0.25547(8) 0.04416(5) 0.02495(16) Uani 1 1 d .
F2 F 0.46146(6) 0.26525(9) 0.21834(5) 0.03072(18) Uani 1 1 d .
F3 F 0.29494(5) 0.25998(8) 0.13197(6) 0.02830(17) Uani 1 1 d .
F4 F 0.39609(6) 0.46915(8) 0.12745(6) 0.03130(18) Uani 1 1 d .
N1 N 0.85098(7) 0.08892(9) 0.01445(6) 0.01686(18) Uani 1 1 d .
N2 N 0.64787(7) 0.20788(10) 0.04088(6) 0.01466(17) Uani 1 1 d .
H2N H 0.5841(12) 0.2416(15) 0.0460(11) 0.021(3) Uiso 1 1 d .
C1 C 0.89354(8) 0.22341(11) 0.06043(7) 0.01543(19) Uani 1 1 d .
C2 C 1.00079(8) 0.24219(12) 0.07435(8) 0.0199(2) Uani 1 1 d .
H2A H 1.0435 0.1638 0.0538 0.024 Uiso 1 1 calc R
C3 C 1.04919(8) 0.37367(13) 0.11795(9) 0.0229(2) Uani 1 1 d .
H3A H 1.1233 0.3838 0.1262 0.027 Uiso 1 1 calc R
C4 C 0.98816(8) 0.48662(12) 0.14821(8) 0.0202(2) Uani 1 1 d .
H4A H 1.0206 0.5751 0.1783 0.024 Uiso 1 1 calc R
C5 C 0.87707(8) 0.47404(11) 0.13546(7) 0.01571(19) Uani 1 1 d .
C6 C 0.81636(8) 0.59440(11) 0.16682(8) 0.0178(2) Uani 1 1 d .
H6A H 0.8507 0.6808 0.1980 0.021 Uiso 1 1 calc R
C7 C 0.70947(8) 0.58805(11) 0.15287(8) 0.0181(2) Uani 1 1 d .
H7A H 0.6696 0.6704 0.1726 0.022 Uiso 1 1 calc R
C8 C 0.65876(8) 0.45845(11) 0.10901(7) 0.01564(19) Uani 1 1 d .
H8A H 0.5843 0.4545 0.0987 0.019 Uiso 1 1 calc R
C9 C 0.71480(7) 0.33749(11) 0.08075(7) 0.01311(18) Uani 1 1 d .
C10 C 0.82710(7) 0.34041(11) 0.09094(7) 0.01364(18) Uani 1 1 d .
C11 C 0.81925(9) 0.08930(12) -0.09554(8) 0.0196(2) Uani 1 1 d .
H11A H 0.7941 -0.0123 -0.1179 0.024 Uiso 1 1 calc R
H11B H 0.8806 0.1132 -0.1303 0.024 Uiso 1 1 calc R
C12 C 0.73286(9) 0.20365(12) -0.12725(8) 0.0195(2) Uani 1 1 d .
H12A H 0.7604 0.3060 -0.1103 0.023 Uiso 1 1 calc R
H12B H 0.7126 0.1985 -0.2024 0.023 Uiso 1 1 calc R
C13 C 0.63647(8) 0.17840(12) -0.07547(7) 0.0194(2) Uani 1 1 d .
H13A H 0.6135 0.0728 -0.0879 0.023 Uiso 1 1 calc R
H13B H 0.5798 0.2438 -0.1093 0.023 Uiso 1 1 calc R
C14 C 0.65257(8) 0.06874(11) 0.11106(8) 0.01727(19) Uani 1 1 d .
H14A H 0.6114 0.0912 0.1673 0.021 Uiso 1 1 calc R
H14B H 0.6170 -0.0153 0.0709 0.021 Uiso 1 1 calc R
C15 C 0.75964(8) 0.01422(11) 0.15849(7) 0.01629(19) Uani 1 1 d .
H15A H 0.7506 -0.0717 0.2043 0.020 Uiso 1 1 calc R
H15B H 0.7950 0.0960 0.2011 0.020 Uiso 1 1 calc R
C16 C 0.83000(8) -0.03473(11) 0.08049(8) 0.0177(2) Uani 1 1 d .
H16A H 0.8971 -0.0733 0.1170 0.021 Uiso 1 1 calc R
H16B H 0.7957 -0.1176 0.0382 0.021 Uiso 1 1 calc R

loop_
_atom_site_aniso_label
_atom_site_aniso_U_11
_atom_site_aniso_U_22
_atom_site_aniso_U_33
_atom_site_aniso_U_23
_atom_site_aniso_U_13
_atom_site_aniso_U_12
B1 0.0160(5) 0.0203(5) 0.0188(5) 0.0024(4) 0.0029(4) 0.0006(4)
F1 0.0188(3) 0.0318(4) 0.0247(3) -0.0059(3) 0.0046(2) 0.0030(3)
F2 0.0238(3) 0.0429(4) 0.0241(4) 0.0108(3) -0.0017(3) 0.0013(3)
F3 0.0166(3) 0.0369(4) 0.0320(4) 0.0009(3) 0.0055(3) -0.0030(3)
F4 0.0377(4) 0.0198(3) 0.0369(4) 0.0000(3) 0.0068(3) 0.0027(3)
N1 0.0233(4) 0.0140(4) 0.0135(4) -0.0002(3) 0.0037(3) 0.0016(3)
N2 0.0143(4) 0.0142(4) 0.0152(4) -0.0006(3) 0.0009(3) 0.0009(3)
C1 0.0177(4) 0.0157(4) 0.0132(4) 0.0010(3) 0.0034(3) 0.0023(3)
C2 0.0170(5) 0.0229(5) 0.0203(5) 0.0014(4) 0.0046(4) 0.0042(4)
C3 0.0147(5) 0.0290(6) 0.0243(5) 0.0028(4) 0.0008(4) -0.0002(4)
C4 0.0185(5) 0.0208(5) 0.0202(5) 0.0011(4) -0.0013(4) -0.0035(4)
C5 0.0181(4) 0.0154(4) 0.0133(4) 0.0014(3) 0.0006(3) -0.0002(4)
C6 0.0246(5) 0.0130(4) 0.0154(4) -0.0004(3) 0.0011(4) -0.0004(4)
C7 0.0240(5) 0.0139(4) 0.0167(4) -0.0001(3) 0.0038(4) 0.0042(4)
C8 0.0163(4) 0.0154(4) 0.0154(4) 0.0015(3) 0.0029(3) 0.0029(3)
C9 0.0155(4) 0.0125(4) 0.0111(4) 0.0004(3) 0.0011(3) 0.0006(3)
C10 0.0156(4) 0.0144(4) 0.0110(4) 0.0011(3) 0.0019(3) 0.0015(3)
C11 0.0273(5) 0.0188(5) 0.0137(4) -0.0025(4) 0.0056(4) 0.0024(4)
C12 0.0279(5) 0.0180(5) 0.0124(4) -0.0003(4) 0.0017(4) 0.0007(4)
C13 0.0228(5) 0.0199(5) 0.0140(5) -0.0025(4) -0.0026(4) -0.0001(4)
C14 0.0181(5) 0.0151(4) 0.0190(5) 0.0026(3) 0.0041(4) -0.0003(4)
C15 0.0199(5) 0.0144(4) 0.0149(4) 0.0018(3) 0.0038(3) 0.0026(3)
C16 0.0217(5) 0.0139(4) 0.0182(5) 0.0012(4) 0.0052(4) 0.0043(4)

loop_
_atom_type_symbol
_atom_type_description
_atom_type_scat_dispersion_real
_atom_type_scat_dispersion_imag
_atom_type_scat_source
C C 0.0033 0.0016 'International Tables Vol C Tables 4.2.6.8 and 6.1.1.4'
H H 0.0000 0.0000 'International Tables Vol C Tables 4.2.6.8 and 6.1.1.4'
B B 0.0013 0.0007 'International Tables Vol C Tables 4.2.6.8 and 6.1.1.4'
N N 0.0061 0.0033 'International Tables Vol C Tables 4.2.6.8 and 6.1.1.4'
F F 0.0171 0.0103 'International Tables Vol C Tables 4.2.6.8 and 6.1.1.4'

loop_
_geom_angle_atom_site_label_1
_geom_angle_atom_site_label_2
_geom_angle_atom_site_label_3
_geom_angle
F4 B1 F3 110.61(9)
F4 B1 F2 109.87(10)
F3 B1 F2 110.87(9)
F4 B1 F1 108.99(9)
F3 B1 F1 108.73(9)
F2 B1 F1 107.69(9)
C1 N1 C16 118.42(8)
C1 N1 C11 117.69(8)
C16 N1 C11 123.46(9)
C9 N2 C14 115.83(7)
C9 N2 C13 116.91(8)
C14 N2 C13 116.82(8)
C9 N2 H2N 102.1(9)
C14 N2 H2N 100.7(9)
C13 N2 H2N 99.8(9)
C2 C1 N1 118.74(9)
C2 C1 C10 119.97(9)
N1 C1 C10 121.29(9)
C1 C2 C3 122.24(10)
C1 C2 H2A 118.9
C3 C2 H2A 118.9
C4 C3 C2 119.17(10)
C4 C3 H3A 120.4
C2 C3 H3A 120.4
C3 C4 C5 121.17(10)
C3 C4 H4A 119.4
C5 C4 H4A 119.4
C6 C5 C4 119.50(9)
C6 C5 C10 120.50(9)
C4 C5 C10 120.00(9)
C7 C6 C5 121.05(9)
C7 C6 H6A 119.5
C5 C6 H6A 119.5
C6 C7 C8 119.42(9)
C6 C7 H7A 120.3
C8 C7 H7A 120.3
C9 C8 C7 121.29(9)
C9 C8 H8A 119.4
C7 C8 H8A 119.4
C8 C9 C10 121.41(9)
C8 C9 N2 113.56(8)
C10 C9 N2 125.02(8)
C9 C10 C5 116.25(8)
C9 C10 C1 126.30(9)
C5 C10 C1 117.44(9)
N1 C11 C12 111.72(8)
N1 C11 H11A 109.3
C12 C11 H11A 109.3
N1 C11 H11B 109.3
C12 C11 H11B 109.3
H11A C11 H11B 107.9
C13 C12 C11 113.05(9)
C13 C12 H12A 109.0
C11 C12 H12A 109.0
C13 C12 H12B 109.0
C11 C12 H12B 109.0
H12A C12 H12B 107.8
C12 C13 N2 116.85(8)
C12 C13 H13A 108.1
N2 C13 H13A 108.1
C12 C13 H13B 108.1
N2 C13 H13B 108.1
H13A C13 H13B 107.3
C15 C14 N2 117.58(8)
C15 C14 H14A 107.9
N2 C14 H14A 107.9
C15 C14 H14B 107.9
N2 C14 H14B 107.9
H14A C14 H14B 107.2
C14 C15 C16 113.94(8)
C14 C15 H15A 108.8
C16 C15 H15A 108.8
C14 C15 H15B 108.8
C16 C15 H15B 108.8
H15A C15 H15B 107.7
N1 C16 C15 111.48(8)
N1 C16 H16A 109.3
C15 C16 H16A 109.3
N1 C16 H16B 109.3
C15 C16 H16B 109.3
H16A C16 H16B 108.0

loop_
_geom_bond_atom_site_label_1
_geom_bond_atom_site_label_2
_geom_bond_distance
B1 F4 1.3812(14)
B1 F3 1.3853(13)
B1 F2 1.3897(13)
B1 F1 1.4273(13)
N1 C1 1.4152(13)
N1 C16 1.4496(13)
N1 C11 1.4504(13)
N2 C9 1.4897(12)
N2 C14 1.5397(13)
N2 C13 1.5421(13)
N2 H2N 0.886(15)
C1 C2 1.3784(14)
C1 C10 1.4384(13)
C2 C3 1.4083(16)
C2 H2A 0.9500
C3 C4 1.3676(16)
C3 H3A 0.9500
C4 C5 1.4219(14)
C4 H4A 0.9500
C5 C6 1.4194(14)
C5 C10 1.4362(13)
C6 C7 1.3648(15)
C6 H6A 0.9500
C7 C8 1.4076(14)
C7 H7A 0.9500
C8 C9 1.3742(13)
C8 H8A 0.9500
C9 C10 1.4344(13)
C11 C12 1.5217(15)
C11 H11A 0.9900
C11 H11B 0.9900
C12 C13 1.5139(15)
C12 H12A 0.9900
C12 H12B 0.9900
C13 H13A 0.9900
C13 H13B 0.9900
C14 C15 1.5128(14)
C14 H14A 0.9900
C14 H14B 0.9900
C15 C16 1.5246(13)
C15 H15A 0.9900
C15 H15B 0.9900
C16 H16A 0.9900
C16 H16B 0.9900

loop_
_geom_hbond_atom_site_label_D
_geom_hbond_atom_site_label_H
_geom_hbond_atom_site_label_A
_geom_hbond_site_symmetry_A
_geom_hbond_distance_DH
_geom_hbond_distance_HA
_geom_hbond_distance_DA
_geom_hbond_angle_DHA
N2 H2N F1 1_555 0.89(2) 1.91(2) 2.767(1) 163(1)

loop_
_geom_torsion_atom_site_label_1
_geom_torsion_atom_site_label_2
_geom_torsion_atom_site_label_3
_geom_torsion_atom_site_label_4
_geom_torsion
C16 N1 C1 C2 93.69(11)
C11 N1 C1 C2 -93.53(11)
C16 N1 C1 C10 -87.33(11)
C11 N1 C1 C10 85.45(11)
N1 C1 C2 C3 178.94(9)
C10 C1 C2 C3 -0.06(15)
C1 C2 C3 C4 0.39(16)
C2 C3 C4 C5 -0.63(16)
C3 C4 C5 C6 -179.32(10)
C3 C4 C5 C10 0.54(15)
C4 C5 C6 C7 177.98(9)
C10 C5 C6 C7 -1.88(15)
C5 C6 C7 C8 1.61(15)
C6 C7 C8 C9 0.58(15)
C7 C8 C9 C10 -2.51(15)
C7 C8 C9 N2 176.97(8)
C14 N2 C9 C8 -109.04(9)
C13 N2 C9 C8 107.07(10)
C14 N2 C9 C10 70.41(11)
C13 N2 C9 C10 -73.48(12)
C8 C9 C10 C5 2.14(13)
N2 C9 C10 C5 -177.27(8)
C8 C9 C10 C1 -177.47(9)
N2 C9 C10 C1 3.12(15)
C6 C5 C10 C9 0.01(13)
C4 C5 C10 C9 -179.85(9)
C6 C5 C10 C1 179.66(9)
C4 C5 C10 C1 -0.21(13)
C2 C1 C10 C9 179.58(9)
N1 C1 C10 C9 0.61(15)
C2 C1 C10 C5 -0.03(14)
N1 C1 C10 C5 -179.00(8)
C1 N1 C11 C12 -61.48(12)
C16 N1 C11 C12 110.90(11)
N1 C11 C12 C13 -57.42(12)
C11 C12 C13 N2 68.43(12)
C9 N2 C13 C12 37.55(12)
C14 N2 C13 C12 -105.98(10)
C9 N2 C14 C15 -46.41(12)
C13 N2 C14 C15 97.51(10)
N2 C14 C15 C16 -61.54(12)
C1 N1 C16 C15 54.74(12)
C11 N1 C16 C15 -117.58(10)
C14 C15 C16 N1 61.64(11)
